data_2234749
loop_
_publ_author_name
'Ding, Man-Hua'
'Jiang, Xiao-Ping'

_publ_section_title
;
 4-Amino-8-cyclopentyloxy-7-methoxy-2<i>H</i>-chromen-2-one monohydrate
;
_journal_coeditor_code PV2524
_journal_issue 5
_journal_name_full 'Acta Crystallographica Section E'
_journal_page_first o1397
_journal_paper_doi 10.1107/S160053681201450X
_journal_volume 68
_journal_year 2012
_chemical_formula_iupac 'C15 H17 N O4, H2 O'
_chemical_formula_moiety 'C15 H17 N O4, H2 O'
_chemical_formula_sum 'C15 H19 N O5'
_chemical_formula_weight 293.31
_chemical_name_systematic
;
4-Amino-8-cyclopentyloxy-7-methoxy-2<i>H</i>-chromen-2-one monohydrate
;
_space_group_IT_number 14
_symmetry_cell_setting monoclinic
_symmetry_space_group_name_Hall '-P 2ybc'
_symmetry_space_group_name_H-M 'P 1 21/c 1'
_atom_sites_solution_hydrogens geom
_atom_sites_solution_primary direct
_atom_sites_solution_secondary difmap
_audit_creation_method SHELXL97
_cell_angle_alpha 90.00
_cell_angle_beta 91.0792(18)
_cell_angle_gamma 90.00
_cell_formula_units_Z 8
_cell_length_a 20.3651(4)
_cell_length_b 7.43162(16)
_cell_length_c 19.4049(4)
_cell_measurement_reflns_used 13804
_cell_measurement_temperature 153(2)
_cell_measurement_theta_max 66.98
_cell_measurement_theta_min 4.56
_cell_volume 2936.33(10)
_computing_cell_refinement 'CrysAlis PRO (Agilent, 2006)'
_computing_data_collection 'CrysAlis PRO (Agilent, 2006)'
_computing_data_reduction 'CrysAlis PRO (Agilent, 2006)'
_computing_molecular_graphics 'SHELXTL (Sheldrick, 2008)'
_computing_publication_material 'SHELXTL (Sheldrick, 2008)'
_computing_structure_refinement 'SHELXL97 (Sheldrick, 2008)'
_computing_structure_solution 'SHELXS97 (Sheldrick, 2008)'
_diffrn_ambient_temperature 153(2)
_diffrn_measured_fraction_theta_full 0.990
_diffrn_measured_fraction_theta_max 0.990
_diffrn_measurement_device_type 'Agilent Xcalibur Atlas Gemini ultra'
_diffrn_measurement_method '\w scans'
_diffrn_radiation_monochromator graphite
_diffrn_radiation_source 'fine-focus sealed tube'
_diffrn_radiation_type CuK\a
_diffrn_radiation_wavelength 1.54184
_diffrn_reflns_av_R_equivalents 0.0264
_diffrn_reflns_av_sigmaI/netI 0.0255
_diffrn_reflns_limit_h_max 24
_diffrn_reflns_limit_h_min -21
_diffrn_reflns_limit_k_max 8
_diffrn_reflns_limit_k_min -8
_diffrn_reflns_limit_l_max 23
_diffrn_reflns_limit_l_min -21
_diffrn_reflns_number 13804
_diffrn_reflns_theta_full 66.98
_diffrn_reflns_theta_max 66.98
_diffrn_reflns_theta_min 4.56
_diffrn_standards_decay_% 0
_diffrn_standards_interval_count 0
_diffrn_standards_interval_time 0
_diffrn_standards_number 0
_exptl_absorpt_coefficient_mu 0.832
_exptl_absorpt_correction_T_max 0.8513
_exptl_absorpt_correction_T_min 0.7538
_exptl_absorpt_correction_type multi-scan
_exptl_absorpt_process_details '(CrysAlis PRO; Agilent, 2006)'
_exptl_crystal_colour yellow
_exptl_crystal_density_diffrn 1.327
_exptl_crystal_density_method 'not measured'
_exptl_crystal_description block
_exptl_crystal_F_000 1248
_exptl_crystal_size_max 0.36
_exptl_crystal_size_mid 0.31
_exptl_crystal_size_min 0.20
_refine_diff_density_max 0.384
_refine_diff_density_min -0.295
_refine_ls_extinction_coef 0.0031(5)
_refine_ls_extinction_expression Fc^*^=kFc[1+0.001xFc^2^\l^3^/sin(2\q)]^-1/4^
_refine_ls_extinction_method 'SHELXL97 (Sheldrick, 2008)'
_refine_ls_goodness_of_fit_ref 1.075
_refine_ls_hydrogen_treatment constr
_refine_ls_matrix_type full
_refine_ls_number_parameters 394
_refine_ls_number_reflns 5167
_refine_ls_number_restraints 6
_refine_ls_restrained_S_all 1.075
_refine_ls_R_factor_all 0.0582
_refine_ls_R_factor_gt 0.0539
_refine_ls_shift/su_max 0.000
_refine_ls_shift/su_mean 0.000
_refine_ls_structure_factor_coef Fsqd
_refine_ls_weighting_details 'calc w=1/[\s^2^(Fo^2^)+(0.1030P)^2^+4.5099P] where P=(Fo^2^+2Fc^2^)/3'
_refine_ls_weighting_scheme calc
_refine_ls_wR_factor_gt 0.1894
_refine_ls_wR_factor_ref 0.1931
_reflns_number_gt 4701
_reflns_number_total 5167
_reflns_threshold_expression I>2sigma(I)
_cod_data_source_file pv2524.cif
_cod_data_source_block I
_cod_original_cell_volume 2936.32(11)
_cod_original_sg_symbol_H-M 'P 21/c'
_cod_database_code 2234749
_cod_database_fobs_code 2234749

loop_
_symmetry_equiv_pos_as_xyz
'x, y, z'
'-x, y+1/2, -z+1/2'
'-x, -y, -z'
'x, -y-1/2, z-1/2'

loop_
_atom_site_type_symbol
_atom_site_label
_atom_site_fract_x
_atom_site_fract_y
_atom_site_fract_z
_atom_site_U_iso_or_equiv
_atom_site_adp_type
_atom_site_calc_flag
_atom_site_refinement_flags
_atom_site_occupancy
_atom_site_symmetry_multiplicity
O O1 0.31349(9) 0.6751(3) 0.05051(9) 0.0277(5) Uani d . 1 1
O O2 0.40956(8) 0.6823(3) 0.10419(9) 0.0196(4) Uani d . 1 1
O O3 0.53980(8) 0.6560(2) 0.08977(8) 0.0189(4) Uani d . 1 1
O O4 0.62167(8) 0.6828(3) 0.19846(9) 0.0251(5) Uani d . 1 1
N N1 0.32021(10) 0.7551(3) 0.29237(11) 0.0239(5) Uani d . 1 1
H H1A 0.2771 0.7601 0.2944 0.029 Uiso calc R 1 1
H H1B 0.3443 0.7650 0.3303 0.029 Uiso calc R 1 1
C C1 0.34144(12) 0.6908(4) 0.10708(13) 0.0214(6) Uani d . 1 1
C C2 0.31268(12) 0.7164(4) 0.17122(14) 0.0227(6) Uani d . 1 1
H H2 0.2662 0.7230 0.1732 0.027 Uiso calc R 1 1
C C3 0.34885(12) 0.7326(4) 0.23200(13) 0.0194(5) Uani d . 1 1
C C4 0.42038(12) 0.7240(3) 0.22795(13) 0.0183(5) Uani d . 1 1
C C5 0.44727(12) 0.6996(3) 0.16325(13) 0.0174(5) Uani d . 1 1
C C6 0.51502(12) 0.6893(3) 0.15391(12) 0.0180(5) Uani d . 1 1
C C7 0.46357(12) 0.7384(4) 0.28460(13) 0.0203(6) Uani d . 1 1
H H7 0.4464 0.7561 0.3293 0.024 Uiso calc R 1 1
C C8 0.53058(13) 0.7274(4) 0.27689(13) 0.0212(6) Uani d . 1 1
H H8 0.5590 0.7377 0.3160 0.025 Uiso calc R 1 1
C C9 0.55674(12) 0.7012(3) 0.21161(13) 0.0195(5) Uani d . 1 1
C C10 0.66766(13) 0.7058(4) 0.25445(14) 0.0281(6) Uani d . 1 1
H H10A 0.7124 0.6893 0.2378 0.042 Uiso calc R 1 1
H H10B 0.6589 0.6166 0.2903 0.042 Uiso calc R 1 1
H H10C 0.6632 0.8271 0.2736 0.042 Uiso calc R 1 1
C C11 0.54069(13) 0.8129(4) 0.04407(13) 0.0215(6) Uani d . 1 1
H H11 0.4969 0.8737 0.0423 0.026 Uiso calc R 1 1
C C12 0.55964(14) 0.7436(4) -0.02734(13) 0.0262(6) Uani d . 1 1
H H12A 0.5295 0.7927 -0.0633 0.031 Uiso calc R 1 1
H H12B 0.5575 0.6106 -0.0289 0.031 Uiso calc R 1 1
C C13 0.63040(16) 0.8087(5) -0.03896(17) 0.0371(8) Uani d . 1 1
H H13A 0.6577 0.7101 -0.0573 0.044 Uiso calc R 1 1
H H13B 0.6308 0.9105 -0.0718 0.044 Uiso calc R 1 1
C C14 0.65589(14) 0.8678(4) 0.03183(16) 0.0317(7) Uani d . 1 1
H H14A 0.6904 0.9609 0.0278 0.038 Uiso calc R 1 1
H H14B 0.6738 0.7645 0.0583 0.038 Uiso calc R 1 1
C C15 0.59466(12) 0.9438(4) 0.06545(14) 0.0246(6) Uani d . 1 1
H H15A 0.6002 0.9477 0.1162 0.030 Uiso calc R 1 1
H H15B 0.5849 1.0665 0.0483 0.030 Uiso calc R 1 1
O O5 -0.18130(8) 0.1918(3) 0.70123(9) 0.0248(5) Uani d . 1 1
O O6 -0.08754(8) 0.2503(3) 0.65200(9) 0.0200(4) Uani d . 1 1
O O7 0.04038(8) 0.3412(2) 0.67260(9) 0.0199(4) Uani d . 1 1
O O8 0.12364(8) 0.3338(3) 0.56941(9) 0.0251(5) Uani d . 1 1
N N2 -0.17177(11) 0.1820(3) 0.45783(11) 0.0255(5) Uani d . 1 1
H H2A -0.2141 0.1598 0.4532 0.031 Uiso calc R 1 1
H H2B -0.1475 0.1940 0.4211 0.031 Uiso calc R 1 1
C C16 -0.15351(12) 0.2038(4) 0.64569(13) 0.0201(6) Uani d . 1 1
C C17 -0.18055(12) 0.1794(4) 0.57953(13) 0.0217(6) Uani d . 1 1
H H17 -0.2258 0.1492 0.5751 0.026 Uiso calc R 1 1
C C18 -0.14447(12) 0.1972(4) 0.52039(13) 0.0200(6) Uani d . 1 1
C C19 -0.07400(12) 0.2311(4) 0.52828(13) 0.0193(5) Uani d . 1 1
C C20 -0.04892(12) 0.2580(4) 0.59489(13) 0.0183(5) Uani d . 1 1
C C21 0.01742(12) 0.2956(4) 0.60801(13) 0.0189(5) Uani d . 1 1
C C22 -0.03026(13) 0.2365(4) 0.47378(13) 0.0219(6) Uani d . 1 1
H H22 -0.0462 0.2182 0.4280 0.026 Uiso calc R 1 1
C C23 0.03603(13) 0.2680(4) 0.48542(13) 0.0224(6) Uani d . 1 1
H H23 0.0653 0.2691 0.4478 0.027 Uiso calc R 1 1
C C24 0.05997(12) 0.2983(4) 0.55240(14) 0.0207(6) Uani d . 1 1
C C25 0.17107(13) 0.3265(4) 0.51606(15) 0.0283(6) Uani d . 1 1
H H25A 0.2149 0.3496 0.5358 0.043 Uiso calc R 1 1
H H25B 0.1606 0.4178 0.4811 0.043 Uiso calc R 1 1
H H25C 0.1702 0.2069 0.4947 0.043 Uiso calc R 1 1
C C26 0.04488(13) 0.1944(4) 0.72309(13) 0.0241(6) Uani d . 1 1
H H26 0.0012 0.1355 0.7292 0.029 Uiso calc R 1 1
C C27 0.06993(14) 0.2795(5) 0.79080(14) 0.0333(7) Uani d . 1 1
H H27A 0.0707 0.4123 0.7868 0.040 Uiso calc R 1 1
H H27B 0.0411 0.2460 0.8293 0.040 Uiso calc R 1 1
C C28 0.13955(14) 0.2063(4) 0.80336(16) 0.0319(7) Uani d . 1 1
H H28A 0.1695 0.3028 0.8198 0.038 Uiso calc R 1 1
H H28B 0.1395 0.1083 0.8379 0.038 Uiso calc R 1 1
C C29 0.16034(14) 0.1360(4) 0.73356(16) 0.0325(7) Uani d . 1 1
H H29A 0.1945 0.0420 0.7385 0.039 Uiso calc R 1 1
H H29B 0.1770 0.2344 0.7043 0.039 Uiso calc R 1 1
C C30 0.09641(14) 0.0582(4) 0.70385(14) 0.0291(6) Uani d . 1 1
H H30A 0.0987 0.0450 0.6532 0.035 Uiso calc R 1 1
H H30B 0.0869 -0.0607 0.7244 0.035 Uiso calc R 1 1
O O1W 0.13246(12) 0.6480(3) 0.66569(10) 0.0392(6) Uani d D 1 1
H H1AA 0.1427 0.6601 0.7076 0.059 Uiso d D 1 1
H H1AB 0.1154 0.5456 0.6612 0.059 Uiso d D 1 1
O O2W 0.63303(11) 0.3753(3) 0.07811(10) 0.0325(5) Uani d D 1 1
H H2AA 0.6077 0.4646 0.0784 0.049 Uiso d D 1 1
H H2AB 0.6437 0.3589 0.0370 0.049 Uiso d D 1 1

loop_
_atom_site_aniso_label
_atom_site_aniso_U_11
_atom_site_aniso_U_22
_atom_site_aniso_U_33
_atom_site_aniso_U_12
_atom_site_aniso_U_13
_atom_site_aniso_U_23
O1 0.0165(9) 0.0481(13) 0.0185(9) 0.0032(8) -0.0009(7) -0.0048(8)
O2 0.0114(8) 0.0306(10) 0.0168(9) 0.0015(7) 0.0012(6) -0.0020(7)
O3 0.0168(8) 0.0235(10) 0.0165(9) 0.0023(7) 0.0044(6) 0.0003(7)
O4 0.0110(8) 0.0421(12) 0.0222(10) 0.0022(8) 0.0008(7) -0.0008(8)
N1 0.0139(10) 0.0391(14) 0.0188(11) -0.0010(9) 0.0034(8) -0.0013(10)
C1 0.0152(12) 0.0268(14) 0.0222(13) 0.0013(10) 0.0007(10) -0.0015(10)
C2 0.0139(12) 0.0306(15) 0.0237(13) 0.0003(10) 0.0034(10) -0.0012(11)
C3 0.0176(12) 0.0194(13) 0.0214(13) 0.0000(10) 0.0037(10) -0.0003(10)
C4 0.0169(12) 0.0179(13) 0.0201(13) 0.0005(9) 0.0028(10) 0.0004(10)
C5 0.0180(12) 0.0168(12) 0.0173(12) 0.0001(9) -0.0003(9) 0.0003(9)
C6 0.0167(12) 0.0207(13) 0.0168(12) 0.0016(10) 0.0034(9) 0.0000(10)
C7 0.0202(13) 0.0224(14) 0.0184(12) 0.0010(10) 0.0031(10) -0.0001(10)
C8 0.0190(12) 0.0273(14) 0.0173(13) 0.0003(10) -0.0005(10) 0.0005(10)
C9 0.0136(12) 0.0213(13) 0.0238(13) 0.0014(10) 0.0021(10) 0.0009(10)
C10 0.0152(13) 0.0407(17) 0.0281(15) 0.0001(11) -0.0034(11) -0.0030(12)
C11 0.0188(13) 0.0265(14) 0.0193(13) 0.0039(10) 0.0034(10) 0.0032(10)
C12 0.0288(14) 0.0318(15) 0.0181(13) 0.0018(12) 0.0038(11) 0.0003(11)
C13 0.0357(17) 0.0392(18) 0.0371(17) -0.0026(14) 0.0202(13) -0.0049(14)
C14 0.0206(14) 0.0311(16) 0.0436(17) -0.0031(12) 0.0088(12) 0.0001(13)
C15 0.0232(13) 0.0258(14) 0.0250(13) 0.0000(11) 0.0049(10) -0.0001(11)
O5 0.0157(9) 0.0397(12) 0.0191(9) 0.0004(8) 0.0029(7) 0.0009(8)
O6 0.0131(8) 0.0313(10) 0.0158(9) -0.0018(7) 0.0012(6) -0.0015(7)
O7 0.0166(8) 0.0252(10) 0.0177(9) -0.0024(7) -0.0007(7) -0.0008(7)
O8 0.0128(9) 0.0396(12) 0.0231(10) -0.0041(8) 0.0028(7) -0.0010(8)
N2 0.0145(10) 0.0433(15) 0.0186(11) -0.0029(10) -0.0007(8) -0.0006(10)
C16 0.0140(12) 0.0244(14) 0.0220(13) 0.0031(10) 0.0026(10) 0.0007(10)
C17 0.0123(12) 0.0291(15) 0.0238(13) -0.0007(10) -0.0006(10) -0.0001(11)
C18 0.0179(13) 0.0223(13) 0.0199(13) 0.0016(10) -0.0009(10) 0.0006(10)
C19 0.0173(13) 0.0201(13) 0.0203(13) -0.0005(10) 0.0001(10) 0.0005(10)
C20 0.0174(12) 0.0204(13) 0.0173(12) 0.0028(10) 0.0029(9) 0.0010(10)
C21 0.0172(12) 0.0219(13) 0.0174(12) 0.0012(10) -0.0012(9) 0.0001(10)
C22 0.0197(13) 0.0295(15) 0.0163(12) -0.0008(11) 0.0000(10) -0.0010(10)
C23 0.0194(13) 0.0294(15) 0.0184(13) -0.0003(11) 0.0055(10) 0.0013(10)
C24 0.0160(12) 0.0215(13) 0.0247(13) -0.0017(10) 0.0010(10) 0.0013(10)
C25 0.0157(12) 0.0407(17) 0.0289(15) -0.0029(12) 0.0073(10) 0.0013(12)
C26 0.0179(13) 0.0349(16) 0.0196(13) -0.0031(11) -0.0010(10) 0.0068(11)
C27 0.0278(15) 0.054(2) 0.0178(13) 0.0073(14) -0.0013(11) -0.0015(13)
C28 0.0281(15) 0.0321(16) 0.0352(16) 0.0000(12) -0.0121(12) -0.0022(12)
C29 0.0224(14) 0.0341(17) 0.0409(17) 0.0075(12) -0.0003(12) 0.0044(13)
C30 0.0345(15) 0.0259(15) 0.0266(14) 0.0012(12) -0.0040(11) 0.0003(11)
O1W 0.0633(15) 0.0337(12) 0.0203(10) -0.0172(11) -0.0063(10) 0.0017(9)
O2W 0.0448(12) 0.0328(12) 0.0201(10) 0.0148(10) 0.0079(8) 0.0028(8)

loop_
_atom_type_symbol
_atom_type_description
_atom_type_scat_dispersion_real
_atom_type_scat_dispersion_imag
_atom_type_scat_source
C C 0.0181 0.0091 'International Tables Vol C Tables 4.2.6.8 and 6.1.1.4'
H H 0.0000 0.0000 'International Tables Vol C Tables 4.2.6.8 and 6.1.1.4'
N N 0.0311 0.0180 'International Tables Vol C Tables 4.2.6.8 and 6.1.1.4'
O O 0.0492 0.0322 'International Tables Vol C Tables 4.2.6.8 and 6.1.1.4'

loop_
_geom_angle_atom_site_label_1
_geom_angle_atom_site_label_2
_geom_angle_atom_site_label_3
_geom_angle
C5 O2 C1 120.30(19)
C6 O3 C11 114.45(19)
C9 O4 C10 118.1(2)
C3 N1 H1A 120.0
C3 N1 H1B 120.0
H1A N1 H1B 120.0
O1 C1 O2 113.8(2)
O1 C1 C2 127.7(2)
O2 C1 C2 118.5(2)
C3 C2 C1 123.0(2)
C3 C2 H2 118.5
C1 C2 H2 118.5
N1 C3 C2 121.8(2)
N1 C3 C4 120.5(2)
C2 C3 C4 117.7(2)
C5 C4 C7 117.8(2)
C5 C4 C3 117.6(2)
C7 C4 C3 124.5(2)
O2 C5 C4 122.8(2)
O2 C5 C6 115.1(2)
C4 C5 C6 122.1(2)
O3 C6 C9 120.6(2)
O3 C6 C5 120.5(2)
C9 C6 C5 118.7(2)
C8 C7 C4 121.3(2)
C8 C7 H7 119.4
C4 C7 H7 119.4
C7 C8 C9 120.1(2)
C7 C8 H8 119.9
C9 C8 H8 119.9
O4 C9 C6 115.0(2)
O4 C9 C8 125.0(2)
C6 C9 C8 120.0(2)
O4 C10 H10A 109.5
O4 C10 H10B 109.5
H10A C10 H10B 109.5
O4 C10 H10C 109.5
H10A C10 H10C 109.5
H10B C10 H10C 109.5
O3 C11 C15 111.2(2)
O3 C11 C12 106.6(2)
C15 C11 C12 105.6(2)
O3 C11 H11 111.1
C15 C11 H11 111.1
C12 C11 H11 111.1
C11 C12 C13 106.2(2)
C11 C12 H12A 110.5
C13 C12 H12A 110.5
C11 C12 H12B 110.5
C13 C12 H12B 110.5
H12A C12 H12B 108.7
C14 C13 C12 105.2(2)
C14 C13 H13A 110.7
C12 C13 H13A 110.7
C14 C13 H13B 110.7
C12 C13 H13B 110.7
H13A C13 H13B 108.8
C13 C14 C15 103.0(2)
C13 C14 H14A 111.2
C15 C14 H14A 111.2
C13 C14 H14B 111.2
C15 C14 H14B 111.2
H14A C14 H14B 109.1
C11 C15 C14 103.8(2)
C11 C15 H15A 111.0
C14 C15 H15A 111.0
C11 C15 H15B 111.0
C14 C15 H15B 111.0
H15A C15 H15B 109.0
C20 O6 C16 120.44(19)
C21 O7 C26 116.2(2)
C24 O8 C25 118.1(2)
C18 N2 H2A 120.0
C18 N2 H2B 120.0
H2A N2 H2B 120.0
O5 C16 O6 113.6(2)
O5 C16 C17 127.9(2)
O6 C16 C17 118.4(2)
C18 C17 C16 122.9(2)
C18 C17 H17 118.5
C16 C17 H17 118.5
N2 C18 C17 122.0(2)
N2 C18 C19 120.2(2)
C17 C18 C19 117.8(2)
C20 C19 C22 118.0(2)
C20 C19 C18 117.6(2)
C22 C19 C18 124.4(2)
O6 C20 C19 122.5(2)
O6 C20 C21 115.3(2)
C19 C20 C21 122.2(2)
O7 C21 C24 119.8(2)
O7 C21 C20 121.8(2)
C24 C21 C20 118.3(2)
C23 C22 C19 121.0(2)
C23 C22 H22 119.5
C19 C22 H22 119.5
C22 C23 C24 120.1(2)
C22 C23 H23 120.0
C24 C23 H23 120.0
O8 C24 C21 114.7(2)
O8 C24 C23 124.9(2)
C21 C24 C23 120.4(2)
O8 C25 H25A 109.5
O8 C25 H25B 109.5
H25A C25 H25B 109.5
O8 C25 H25C 109.5
H25A C25 H25C 109.5
H25B C25 H25C 109.5
O7 C26 C30 111.6(2)
O7 C26 C27 106.3(2)
C30 C26 C27 105.4(2)
O7 C26 H26 111.1
C30 C26 H26 111.1
C27 C26 H26 111.1
C28 C27 C26 106.3(2)
C28 C27 H27A 110.5
C26 C27 H27A 110.5
C28 C27 H27B 110.5
C26 C27 H27B 110.5
H27A C27 H27B 108.7
C29 C28 C27 104.6(2)
C29 C28 H28A 110.8
C27 C28 H28A 110.8
C29 C28 H28B 110.8
C27 C28 H28B 110.8
H28A C28 H28B 108.9
C28 C29 C30 102.5(2)
C28 C29 H29A 111.3
C30 C29 H29A 111.3
C28 C29 H29B 111.3
C30 C29 H29B 111.3
H29A C29 H29B 109.2
C26 C30 C29 104.1(2)
C26 C30 H30A 110.9
C29 C30 H30A 110.9
C26 C30 H30B 110.9
C29 C30 H30B 110.9
H30A C30 H30B 108.9
H1AA O1W H1AB 106.9
H2AA O2W H2AB 106.9

loop_
_geom_bond_atom_site_label_1
_geom_bond_atom_site_label_2
_geom_bond_distance
O1 C1 1.233(3)
O2 C5 1.374(3)
O2 C1 1.391(3)
O3 C6 1.374(3)
O3 C11 1.465(3)
O4 C9 1.358(3)
O4 C10 1.431(3)
N1 C3 1.329(3)
N1 H1A 0.8800
N1 H1B 0.8800
C1 C2 1.398(4)
C2 C3 1.384(4)
C2 H2 0.9500
C3 C4 1.462(3)
C4 C5 1.391(3)
C4 C7 1.399(4)
C5 C6 1.397(3)
C6 C9 1.395(4)
C7 C8 1.378(4)
C7 H7 0.9500
C8 C9 1.397(4)
C8 H8 0.9500
C10 H10A 0.9800
C10 H10B 0.9800
C10 H10C 0.9800
C11 C15 1.520(4)
C11 C12 1.534(4)
C11 H11 1.0000
C12 C13 1.541(4)
C12 H12A 0.9900
C12 H12B 0.9900
C13 C14 1.524(4)
C13 H13A 0.9900
C13 H13B 0.9900
C14 C15 1.526(4)
C14 H14A 0.9900
C14 H14B 0.9900
C15 H15A 0.9900
C15 H15B 0.9900
O5 C16 1.230(3)
O6 C20 1.372(3)
O6 C16 1.390(3)
O7 C21 1.372(3)
O7 C26 1.468(3)
O8 C24 1.358(3)
O8 C25 1.430(3)
N2 C18 1.331(3)
N2 H2A 0.8800
N2 H2B 0.8800
C16 C17 1.399(4)
C17 C18 1.381(4)
C17 H17 0.9500
C18 C19 1.462(3)
C19 C20 1.395(4)
C19 C22 1.396(4)
C20 C21 1.398(4)
C21 C24 1.397(4)
C22 C23 1.385(4)
C22 H22 0.9500
C23 C24 1.398(4)
C23 H23 0.9500
C25 H25A 0.9800
C25 H25B 0.9800
C25 H25C 0.9800
C26 C30 1.510(4)
C26 C27 1.537(4)
C26 H26 1.0000
C27 C28 1.534(4)
C27 H27A 0.9900
C27 H27B 0.9900
C28 C29 1.519(4)
C28 H28A 0.9900
C28 H28B 0.9900
C29 C30 1.528(4)
C29 H29A 0.9900
C29 H29B 0.9900
C30 H30A 0.9900
C30 H30B 0.9900
O1W H1AA 0.8400
O1W H1AB 0.8400
O2W H2AA 0.8400
O2W H2AB 0.8400

loop_
_geom_hbond_atom_site_label_D
_geom_hbond_atom_site_label_H
_geom_hbond_atom_site_label_A
_geom_hbond_site_symmetry_A
_geom_hbond_distance_DH
_geom_hbond_distance_HA
_geom_hbond_distance_DA
_geom_hbond_angle_DHA
_geom_hbond_publ_flag
N1 H1A O5 3_566 0.88 1.99 2.861(3) 172 y
N1 H1B O2W 2_655 0.88 2.00 2.816(3) 153 y
N2 H2A O1 2_545 0.88 2.03 2.888(3) 166 y
N2 H2B O1W 3_566 0.88 2.08 2.838(3) 144 y
O1W H1AA O5 2_556 0.84 1.94 2.769(3) 170 y
O2W H2AB O1 3_665 0.84 1.94 2.767(3) 168 y
O1W H1AB O7 . 0.84 2.17 2.956(3) 156 y
O1W H1AB O8 . 0.84 2.39 2.994(3) 130 y
O2W H2AA O3 . 0.84 2.00 2.833(3) 171 y
C7 H7 O2W 2_655 0.95 2.60 3.493(3) 158 y
C15 H15B O2W 1_565 0.99 2.56 3.309(4) 133 y
C11 H11 O2 . 1.00 2.59 3.091(3) 111 n
C15 H15A O4 . 0.99 2.57 3.267(3) 128 n
C26 H26 O6 . 1.00 2.48 3.035(3) 115 n

loop_
_geom_torsion_atom_site_label_1
_geom_torsion_atom_site_label_2
_geom_torsion_atom_site_label_3
_geom_torsion_atom_site_label_4
_geom_torsion
C5 O2 C1 O1 179.3(2)
C5 O2 C1 C2 -0.3(4)
O1 C1 C2 C3 -179.9(3)
O2 C1 C2 C3 -0.4(4)
C1 C2 C3 N1 -179.3(3)
C1 C2 C3 C4 0.6(4)
N1 C3 C4 C5 179.8(2)
C2 C3 C4 C5 -0.2(4)
N1 C3 C4 C7 -0.1(4)
C2 C3 C4 C7 179.9(3)
C1 O2 C5 C4 0.7(4)
C1 O2 C5 C6 -179.8(2)
C7 C4 C5 O2 179.5(2)
C3 C4 C5 O2 -0.5(4)
C7 C4 C5 C6 0.0(4)
C3 C4 C5 C6 -179.9(2)
C11 O3 C6 C9 -105.6(3)
C11 O3 C6 C5 78.9(3)
O2 C5 C6 O3 -2.8(3)
C4 C5 C6 O3 176.7(2)
O2 C5 C6 C9 -178.4(2)
C4 C5 C6 C9 1.1(4)
C5 C4 C7 C8 -0.5(4)
C3 C4 C7 C8 179.4(3)
C4 C7 C8 C9 -0.1(4)
C10 O4 C9 C6 175.8(2)
C10 O4 C9 C8 -5.2(4)
O3 C6 C9 O4 1.8(4)
C5 C6 C9 O4 177.5(2)
O3 C6 C9 C8 -177.3(2)
C5 C6 C9 C8 -1.6(4)
C7 C8 C9 O4 -177.8(3)
C7 C8 C9 C6 1.2(4)
C6 O3 C11 C15 73.9(3)
C6 O3 C11 C12 -171.6(2)
O3 C11 C12 C13 -107.8(2)
C15 C11 C12 C13 10.6(3)
C11 C12 C13 C14 14.6(3)
C12 C13 C14 C15 -34.0(3)
O3 C11 C15 C14 83.5(2)
C12 C11 C15 C14 -31.7(3)
C13 C14 C15 C11 40.8(3)
C20 O6 C16 O5 175.9(2)
C20 O6 C16 C17 -5.0(4)
O5 C16 C17 C18 179.7(3)
O6 C16 C17 C18 0.8(4)
C16 C17 C18 N2 -176.7(3)
C16 C17 C18 C19 4.2(4)
N2 C18 C19 C20 175.8(3)
C17 C18 C19 C20 -5.2(4)
N2 C18 C19 C22 -4.9(4)
C17 C18 C19 C22 174.1(3)
C16 O6 C20 C19 4.0(4)
C16 O6 C20 C21 -176.3(2)
C22 C19 C20 O6 -178.2(2)
C18 C19 C20 O6 1.2(4)
C22 C19 C20 C21 2.2(4)
C18 C19 C20 C21 -178.4(2)
C26 O7 C21 C24 -110.7(3)
C26 O7 C21 C20 73.9(3)
O6 C20 C21 O7 -6.9(4)
C19 C20 C21 O7 172.7(2)
O6 C20 C21 C24 177.5(2)
C19 C20 C21 C24 -2.8(4)
C20 C19 C22 C23 -0.2(4)
C18 C19 C22 C23 -179.5(3)
C19 C22 C23 C24 -1.1(4)
C25 O8 C24 C21 175.7(2)
C25 O8 C24 C23 -5.1(4)
O7 C21 C24 O8 5.1(4)
C20 C21 C24 O8 -179.3(2)
O7 C21 C24 C23 -174.2(2)
C20 C21 C24 C23 1.4(4)
C22 C23 C24 O8 -178.7(3)
C22 C23 C24 C21 0.5(4)
C21 O7 C26 C30 66.9(3)
C21 O7 C26 C27 -178.7(2)
O7 C26 C27 C28 -111.5(3)
C30 C26 C27 C28 7.1(3)
C26 C27 C28 C29 18.4(3)
C27 C28 C29 C30 -36.6(3)
O7 C26 C30 C29 85.1(3)
C27 C26 C30 C29 -29.9(3)
C28 C29 C30 C26 41.4(3)

loop_
_cod_related_entry_id
_cod_related_entry_database
_cod_related_entry_code
1 ChemSpider 30657706
